data_7125272
loop_
_publ_author_name
'Behrle, Andrew C.'
'Myers, Alexander J.'
'Rungthanaphatsophon, Pokpong'
'Lukens, Wayne W.'
'Barnes, Charles L.'
'Walensky, Justin R.'

_publ_section_title
;
 Uranium(iii) and thorium(iv) alkyl complexes as potential starting
 materials.
;
_journal_issue 100
_journal_name_full 'Chemical communications (Cambridge, England)'
_journal_page_first 14373
_journal_page_last 14375
_journal_paper_doi 10.1039/c6cc08105c
_journal_volume 52
_journal_year 2016
_chemical_formula_moiety 'C104 H108 O S8 U, 2(C7 H8)'
_chemical_formula_sum 'C118 H124 O S8 U'
_chemical_formula_weight 2052.67
_space_group_crystal_system monoclinic
_space_group_IT_number 14
_space_group_name_Hall '-P 2ybc'
_space_group_name_H-M_alt 'P 1 21/c 1'
_atom_sites_solution_hydrogens geom
_audit_creation_method SHELXL-2014/7
_audit_update_record
;
2016-10-03 deposited with the CCDC.
2016-11-10 downloaded from the CCDC.
;
_cell_angle_alpha 90
_cell_angle_beta 92.5270(10)
_cell_angle_gamma 90
_cell_formula_units_Z 4
_cell_length_a 15.0040(12)
_cell_length_b 25.0884(19)
_cell_length_c 27.253(2)
_cell_measurement_reflns_used 9229
_cell_measurement_temperature 100(2)
_cell_measurement_theta_max 28.1
_cell_measurement_theta_min 2.3
_cell_volume 10248.8(14)
_computing_cell_refinement 'SAINT (Bruker, 1998)'
_computing_data_collection 'SMART (Bruker, 1998)'
_computing_data_reduction 'SAINT (Bruker, 1998)'
_computing_molecular_graphics 'ORTEP-III (Burnett & Johnson, 1996)'
_computing_publication_material 'CIFTAB (Sheldrick, 1997)'
_computing_structure_refinement 'SHELXL-97 (Sheldrick, 1997)'
_computing_structure_solution 'SHELXS-97 (Sheldrick, 1997)'
_diffrn_ambient_temperature 100(2)
_diffrn_measured_fraction_theta_full 0.997
_diffrn_measured_fraction_theta_max 0.982
_diffrn_measurement_device_type 'Bruker VENTURE CMOS area detector'
_diffrn_measurement_method 'shutterless omega and phi scans'
_diffrn_radiation_type MoK\a
_diffrn_radiation_wavelength 0.71073
_diffrn_reflns_av_R_equivalents 0.0977
_diffrn_reflns_av_unetI/netI 0.0933
_diffrn_reflns_Laue_measured_fraction_full 0.997
_diffrn_reflns_Laue_measured_fraction_max 0.982
_diffrn_reflns_limit_h_max 20
_diffrn_reflns_limit_h_min -20
_diffrn_reflns_limit_k_max 33
_diffrn_reflns_limit_k_min 0
_diffrn_reflns_limit_l_max 36
_diffrn_reflns_limit_l_min 0
_diffrn_reflns_number 182322
_diffrn_reflns_point_group_measured_fraction_full 0.997
_diffrn_reflns_point_group_measured_fraction_max 0.982
_diffrn_reflns_theta_full 25.242
_diffrn_reflns_theta_max 28.414
_diffrn_reflns_theta_min 2.225
_diffrn_source 'Incoatec IMuS microfocus Mo tube'
_diffrn_standards_decay_% 0.0
_exptl_absorpt_coefficient_mu 1.796
_exptl_absorpt_correction_T_max 0.77
_exptl_absorpt_correction_T_min 0.58
_exptl_absorpt_correction_type multi-scan
_exptl_absorpt_process_details
;
 Data were corrected for decay and absorption using the program TWINABS 
 Bruker (2001). Program name. Bruker AXS Inc., Madison, Wisconsin, USA.
;
_exptl_crystal_colour Red
_exptl_crystal_density_diffrn 1.330
_exptl_crystal_description Prism
_exptl_crystal_F_000 4240
_exptl_crystal_size_max 0.250
_exptl_crystal_size_mid 0.200
_exptl_crystal_size_min 0.150
_refine_diff_density_max 6.997
_refine_diff_density_min -2.347
_refine_diff_density_rms 0.178
_refine_ls_extinction_method none
_refine_ls_goodness_of_fit_ref 1.051
_refine_ls_hydrogen_treatment constr
_refine_ls_matrix_type full
_refine_ls_number_parameters 1154
_refine_ls_number_reflns 27495
_refine_ls_number_restraints 0
_refine_ls_restrained_S_all 1.051
_refine_ls_R_factor_all 0.0953
_refine_ls_R_factor_gt 0.0611
_refine_ls_shift/su_max 0.002
_refine_ls_shift/su_mean 0.000
_refine_ls_structure_factor_coef Fsqd
_refine_ls_weighting_details 'w=1/[\s^2^(Fo^2^)+(0.0609P)^2^+50.7755P] where P=(Fo^2^+2Fc^2^)/3'
_refine_ls_weighting_scheme calc
_refine_ls_wR_factor_gt 0.1276
_refine_ls_wR_factor_ref 0.1437
_reflns_Friedel_coverage 0.000
_reflns_number_gt 21671
_reflns_number_total 27495
_reflns_threshold_expression 'I > 2\s(I)'
_cod_data_source_file c6cc08105c2.cif
_cod_data_source_block Compound4
_cod_original_cell_volume 10248.6(14)
_cod_original_sg_symbol_H-M 'P 21/c'
_cod_database_code 7125272
_shelx_shelxl_version_number 2014/7
_shelx_space_group_comment
;
The symmetry employed for this shelxl refinement is uniquely defined
by the following loop, which should always be used as a source of
symmetry information in preference to the above space-group names.
They are only intended as comments.
;
_shelx_estimated_absorpt_t_min 0.662
_shelx_estimated_absorpt_t_max 0.774

loop_
_space_group_symop_operation_xyz
'x, y, z'
'-x, y+1/2, -z+1/2'
'-x, -y, -z'
'x, -y-1/2, z-1/2'

loop_
_atom_site_label
_atom_site_type_symbol
_atom_site_fract_x
_atom_site_fract_y
_atom_site_fract_z
_atom_site_U_iso_or_equiv
_atom_site_adp_type
_atom_site_occupancy
_atom_site_site_symmetry_order
_atom_site_calc_flag
_atom_site_refinement_flags_posn
_atom_site_refinement_flags_adp
U1 U 0.27999(2) 0.80198(2) 0.30679(2) 0.01227(6) Uani 1 1 d . .
S1 S 0.15914(12) 0.87976(7) 0.26635(6) 0.0171(4) Uani 1 1 d . .
S2 S 0.31487(12) 0.84781(6) 0.21299(6) 0.0158(3) Uani 1 1 d . .
S3 S 0.18087(12) 0.74487(6) 0.22759(6) 0.0153(3) Uani 1 1 d . .
S4 S 0.35386(12) 0.70766(7) 0.26767(6) 0.0167(4) Uani 1 1 d . .
S5 S 0.18690(13) 0.71393(6) 0.34699(6) 0.0155(3) Uani 1 1 d . .
S6 S 0.34262(12) 0.75902(7) 0.39953(6) 0.0148(3) Uani 1 1 d . .
S7 S 0.17781(11) 0.84963(7) 0.38548(6) 0.0147(3) Uani 1 1 d . .
S8 S 0.33136(12) 0.90333(7) 0.34557(6) 0.0152(3) Uani 1 1 d . .
O1 O 0.4479(3) 0.80975(18) 0.3074(2) 0.0196(10) Uani 1 1 d . .
C1 C 0.2241(5) 0.8872(2) 0.2178(2) 0.0133(12) Uani 1 1 d . .
C1S C -0.1769(7) 0.9406(4) 0.0946(4) 0.046(3) Uani 1 1 d . .
C2 C 0.2038(5) 0.9287(3) 0.1785(3) 0.0194(16) Uani 1 1 d . .
C2S C -0.1410(8) 0.8935(5) 0.0842(5) 0.060(3) Uani 1 1 d . .
H2S H -0.1504 0.8637 0.1049 0.072 Uiso 1 1 calc R U
C3 C 0.2716(5) 0.9649(3) 0.1657(3) 0.0163(14) Uani 1 1 d . .
C3S C -0.0876(8) 0.8880(5) 0.0415(5) 0.061(3) Uani 1 1 d . .
H3S H -0.0625 0.8544 0.0337 0.074 Uiso 1 1 calc R U
C4 C 0.2500(6) 1.0021(3) 0.1283(3) 0.0260(17) Uani 1 1 d . .
H4 H 0.2943 1.0266 0.1187 0.031 Uiso 1 1 calc R U
C4S C -0.0743(9) 0.9291(5) 0.0140(4) 0.065(4) Uani 1 1 d . .
H4S H -0.0392 0.9254 -0.0139 0.078 Uiso 1 1 calc R U
C5 C 0.1659(6) 1.0039(3) 0.1054(3) 0.0273(17) Uani 1 1 d . .
H5 H 0.1532 1.0295 0.0803 0.033 Uiso 1 1 calc R U
C5S C -0.1119(9) 0.9804(5) 0.0250(5) 0.063(3) Uani 1 1 d . .
H5S H -0.1026 1.0106 0.0048 0.075 Uiso 1 1 calc R U
C6 C 0.1003(6) 0.9688(3) 0.1186(3) 0.0247(17) Uani 1 1 d . .
H6 H 0.0429 0.9701 0.1024 0.030 Uiso 1 1 calc R U
C6S C -0.1611(8) 0.9835(5) 0.0655(4) 0.055(3) Uani 1 1 d . .
H6S H -0.1856 1.0171 0.0739 0.066 Uiso 1 1 calc R U
C7 C 0.1182(5) 0.9308(3) 0.1562(3) 0.0172(15) Uani 1 1 d . .
C7S C -0.2341(8) 0.9484(6) 0.1396(5) 0.071(4) Uani 1 1 d . .
H7S1 H -0.2543 0.9855 0.1409 0.107 Uiso 1 1 calc R U
H7S2 H -0.2860 0.9247 0.1370 0.107 Uiso 1 1 calc R U
H7S3 H -0.1983 0.9399 0.1696 0.107 Uiso 1 1 calc R U
C8 C 0.3639(5) 0.9669(3) 0.1884(3) 0.0170(14) Uani 1 1 d . .
C8S C 0.7238(6) 0.6652(4) 0.0737(3) 0.035(2) Uani 1 1 d . .
C9 C 0.3773(5) 0.9923(3) 0.2345(3) 0.0189(15) Uani 1 1 d . .
C9S C 0.8094(6) 0.6585(4) 0.0584(3) 0.034(2) Uani 1 1 d . .
H9S H 0.8387 0.6254 0.0644 0.041 Uiso 1 1 calc R U
C10 C 0.4649(6) 0.9952(3) 0.2544(3) 0.0233(17) Uani 1 1 d . .
H10 H 0.4748 1.0107 0.2860 0.028 Uiso 1 1 calc R U
C10S C 0.8545(6) 0.6991(4) 0.0345(3) 0.0369(19) Uani 1 1 d . .
H10S H 0.9132 0.6934 0.0239 0.044 Uiso 1 1 calc R U
C11 C 0.5366(5) 0.9767(3) 0.2304(3) 0.0221(17) Uani 1 1 d . .
C11S C 0.8121(6) 0.7478(4) 0.0264(3) 0.037(2) Uani 1 1 d . .
H11S H 0.8420 0.7756 0.0101 0.045 Uiso 1 1 calc R U
C12 C 0.5220(5) 0.9525(3) 0.1851(3) 0.0245(17) Uani 1 1 d . .
H12 H 0.5714 0.9389 0.1684 0.029 Uiso 1 1 calc R U
C12S C 0.7277(6) 0.7559(4) 0.0418(3) 0.038(2) Uani 1 1 d . .
H12S H 0.6994 0.7895 0.0369 0.046 Uiso 1 1 calc R U
C13 C 0.4357(5) 0.9475(3) 0.1634(3) 0.0215(16) Uani 1 1 d . .
C13S C 0.6836(6) 0.7147(4) 0.0647(3) 0.036(2) Uani 1 1 d . .
H13S H 0.6243 0.7203 0.0745 0.043 Uiso 1 1 calc R U
C14 C 0.3020(6) 1.0152(3) 0.2613(3) 0.0293(19) Uani 1 1 d . .
H14A H 0.2461 1.0096 0.2421 0.044 Uiso 1 1 calc R U
H14B H 0.2986 0.9977 0.2933 0.044 Uiso 1 1 calc R U
H14C H 0.3118 1.0535 0.2661 0.044 Uiso 1 1 calc R U
C14S C 0.6756(8) 0.6212(4) 0.0985(4) 0.052(3) Uani 1 1 d . .
H14D H 0.6160 0.6335 0.1065 0.078 Uiso 1 1 calc R U
H14E H 0.6703 0.5904 0.0765 0.078 Uiso 1 1 calc R U
H14F H 0.7091 0.6110 0.1287 0.078 Uiso 1 1 calc R U
C15 C 0.6297(6) 0.9819(4) 0.2535(4) 0.038(2) Uani 1 1 d . .
H15A H 0.6728 0.9667 0.2314 0.057 Uiso 1 1 calc R U
H15B H 0.6435 1.0196 0.2593 0.057 Uiso 1 1 calc R U
H15C H 0.6332 0.9626 0.2848 0.057 Uiso 1 1 calc R U
C16 C 0.4215(6) 0.9206(4) 0.1146(3) 0.034(2) Uani 1 1 d . .
H16A H 0.4792 0.9095 0.1025 0.051 Uiso 1 1 calc R U
H16B H 0.3835 0.8892 0.1183 0.051 Uiso 1 1 calc R U
H16C H 0.3925 0.9454 0.0912 0.051 Uiso 1 1 calc R U
C17 C 0.0438(5) 0.8946(3) 0.1698(3) 0.0186(15) Uani 1 1 d . .
C18 C -0.0202(5) 0.9136(3) 0.2011(3) 0.0250(17) Uani 1 1 d . .
C19 C -0.0816(6) 0.8784(3) 0.2201(3) 0.0298(19) Uani 1 1 d . .
H19 H -0.1253 0.8916 0.2411 0.036 Uiso 1 1 calc R U
C20 C -0.0804(6) 0.8247(4) 0.2091(4) 0.036(2) Uani 1 1 d . .
C21 C -0.0204(5) 0.8072(3) 0.1748(3) 0.0285(17) Uani 1 1 d . .
H21 H -0.0222 0.7710 0.1646 0.034 Uiso 1 1 calc R U
C22 C 0.0424(5) 0.8415(3) 0.1549(3) 0.0209(16) Uani 1 1 d . .
C23 C -0.0230(6) 0.9725(3) 0.2152(3) 0.034(2) Uani 1 1 d . .
H23A H 0.0242 0.9917 0.1989 0.051 Uiso 1 1 calc R U
H23B H -0.0812 0.9875 0.2050 0.051 Uiso 1 1 calc R U
H23C H -0.0138 0.9760 0.2509 0.051 Uiso 1 1 calc R U
C24 C -0.1422(7) 0.7856(5) 0.2334(5) 0.057(3) Uani 1 1 d . .
H24A H -0.1317 0.7496 0.2210 0.085 Uiso 1 1 calc R U
H24B H -0.1303 0.7862 0.2691 0.085 Uiso 1 1 calc R U
H24C H -0.2044 0.7957 0.2259 0.085 Uiso 1 1 calc R U
C25 C 0.1069(6) 0.8212(3) 0.1182(3) 0.0268(18) Uani 1 1 d . .
H25A H 0.0961 0.7832 0.1121 0.040 Uiso 1 1 calc R U
H25B H 0.0982 0.8410 0.0873 0.040 Uiso 1 1 calc R U
H25C H 0.1682 0.8263 0.1313 0.040 Uiso 1 1 calc R U
C26 C 0.2685(5) 0.7032(3) 0.2246(2) 0.0154(13) Uani 1 1 d . .
C27 C 0.2757(5) 0.6610(3) 0.1856(2) 0.0161(14) Uani 1 1 d . .
C28 C 0.2033(5) 0.6264(3) 0.1744(3) 0.0193(16) Uani 1 1 d . .
C29 C 0.2151(6) 0.5842(3) 0.1415(3) 0.0256(16) Uani 1 1 d . .
H29 H 0.1675 0.5600 0.1344 0.031 Uiso 1 1 calc R U
C30 C 0.2965(6) 0.5774(3) 0.1190(3) 0.0258(18) Uani 1 1 d . .
H30 H 0.3046 0.5483 0.0974 0.031 Uiso 1 1 calc R U
C31 C 0.3641(6) 0.6128(3) 0.1284(3) 0.0222(17) Uani 1 1 d . .
H31 H 0.4182 0.6085 0.1121 0.027 Uiso 1 1 calc R U
C32 C 0.3567(5) 0.6555(3) 0.1613(3) 0.0188(15) Uani 1 1 d . .
C33 C 0.1129(5) 0.6307(3) 0.1945(3) 0.0178(14) Uani 1 1 d . .
C34 C 0.0963(6) 0.6103(3) 0.2417(3) 0.0223(17) Uani 1 1 d . .
C35 C 0.0118(6) 0.6134(3) 0.2584(3) 0.0272(18) Uani 1 1 d . .
H35 H 0.0013 0.5999 0.2902 0.033 Uiso 1 1 calc R U
C36 C -0.0589(5) 0.6354(3) 0.2310(3) 0.0267(18) Uani 1 1 d . .
C37 C -0.0420(6) 0.6545(3) 0.1837(3) 0.0286(19) Uani 1 1 d . .
H37 H -0.0897 0.6692 0.1640 0.034 Uiso 1 1 calc R U
C38 C 0.0413(5) 0.6524(3) 0.1653(3) 0.0212(16) Uani 1 1 d . .
C39 C 0.1724(5) 0.5863(3) 0.2722(3) 0.0234(17) Uani 1 1 d . .
H39A H 0.2271 0.5878 0.2538 0.035 Uiso 1 1 calc R U
H39B H 0.1811 0.6063 0.3029 0.035 Uiso 1 1 calc R U
H39C H 0.1585 0.5491 0.2796 0.035 Uiso 1 1 calc R U
C40 C -0.1510(6) 0.6376(4) 0.2502(4) 0.047(3) Uani 1 1 d . .
H40A H -0.1916 0.6544 0.2257 0.071 Uiso 1 1 calc R U
H40B H -0.1716 0.6013 0.2568 0.071 Uiso 1 1 calc R U
H40C H -0.1499 0.6584 0.2806 0.071 Uiso 1 1 calc R U
C41 C 0.0573(6) 0.6710(4) 0.1143(3) 0.0315(19) Uani 1 1 d . .
H41A H 0.1205 0.6665 0.1076 0.047 Uiso 1 1 calc R U
H41B H 0.0209 0.6499 0.0907 0.047 Uiso 1 1 calc R U
H41C H 0.0411 0.7087 0.1111 0.047 Uiso 1 1 calc R U
C42 C 0.4298(5) 0.6956(3) 0.1626(3) 0.0191(14) Uani 1 1 d . .
C43 C 0.5126(5) 0.6854(3) 0.1856(3) 0.0221(16) Uani 1 1 d . .
C44 C 0.5799(5) 0.7228(3) 0.1838(3) 0.0291(18) Uani 1 1 d . .
H44 H 0.6364 0.7152 0.1992 0.035 Uiso 1 1 calc R U
C45 C 0.5672(5) 0.7707(3) 0.1603(3) 0.0264(18) Uani 1 1 d . .
C46 C 0.4847(6) 0.7793(3) 0.1358(3) 0.0268(18) Uani 1 1 d . .
H46 H 0.4761 0.8115 0.1179 0.032 Uiso 1 1 calc R U
C47 C 0.4159(5) 0.7438(3) 0.1362(3) 0.0220(16) Uani 1 1 d . .
C48 C 0.5297(6) 0.6330(3) 0.2126(3) 0.0301(19) Uani 1 1 d . .
H48A H 0.4757 0.6111 0.2104 0.045 Uiso 1 1 calc R U
H48B H 0.5786 0.6139 0.1976 0.045 Uiso 1 1 calc R U
H48C H 0.5460 0.6403 0.2472 0.045 Uiso 1 1 calc R U
C49 C 0.6420(6) 0.8116(4) 0.1578(4) 0.043(2) Uani 1 1 d . .
H49A H 0.6201 0.8431 0.1396 0.064 Uiso 1 1 calc R U
H49B H 0.6618 0.8222 0.1911 0.064 Uiso 1 1 calc R U
H49C H 0.6922 0.7960 0.1410 0.064 Uiso 1 1 calc R U
C50 C 0.3290(5) 0.7551(3) 0.1091(3) 0.0234(17) Uani 1 1 d . .
H50A H 0.2879 0.7254 0.1135 0.035 Uiso 1 1 calc R U
H50B H 0.3032 0.7879 0.1218 0.035 Uiso 1 1 calc R U
H50C H 0.3393 0.7595 0.0740 0.035 Uiso 1 1 calc R U
C51 C 0.2609(5) 0.7115(2) 0.3948(2) 0.0150(15) Uani 1 1 d . .
C52 C 0.2596(5) 0.6693(3) 0.4337(2) 0.0161(15) Uani 1 1 d . .
C53 C 0.1782(5) 0.6587(3) 0.4568(2) 0.0172(15) Uani 1 1 d . .
C54 C 0.1785(5) 0.6211(3) 0.4948(3) 0.0243(18) Uani 1 1 d . .
H54 H 0.1246 0.6135 0.5103 0.029 Uiso 1 1 calc R U
C55 C 0.2554(6) 0.5951(3) 0.5098(3) 0.0267(17) Uani 1 1 d . .
H55 H 0.2547 0.5705 0.5363 0.032 Uiso 1 1 calc R U
C56 C 0.3336(6) 0.6046(3) 0.4867(3) 0.0234(17) Uani 1 1 d . .
H56 H 0.3859 0.5857 0.4971 0.028 Uiso 1 1 calc R U
C57 C 0.3383(5) 0.6415(3) 0.4483(3) 0.0168(14) Uani 1 1 d . .
C58 C 0.0931(5) 0.6870(3) 0.4428(3) 0.0203(16) Uani 1 1 d . .
C59 C 0.0281(5) 0.6610(3) 0.4129(3) 0.0251(18) Uani 1 1 d . .
C60 C -0.0468(5) 0.6894(4) 0.3965(3) 0.033(2) Uani 1 1 d . .
H60 H -0.0910 0.6720 0.3763 0.040 Uiso 1 1 calc R U
C61 C -0.0590(6) 0.7423(4) 0.4086(3) 0.033(2) Uani 1 1 d . .
C62 C 0.0060(6) 0.7668(4) 0.4406(3) 0.0299(19) Uani 1 1 d . .
H62 H -0.0020 0.8028 0.4501 0.036 Uiso 1 1 calc R U
C63 C 0.0804(5) 0.7395(3) 0.4584(3) 0.0237(17) Uani 1 1 d . .
C64 C 0.0405(6) 0.6044(4) 0.3965(3) 0.032(2) Uani 1 1 d . .
H64A H 0.0963 0.5903 0.4114 0.049 Uiso 1 1 calc R U
H64B H -0.0096 0.5827 0.4067 0.049 Uiso 1 1 calc R U
H64C H 0.0430 0.6034 0.3606 0.049 Uiso 1 1 calc R U
C65 C -0.1368(7) 0.7745(5) 0.3884(4) 0.055(3) Uani 1 1 d . .
H65A H -0.1329 0.8108 0.4015 0.082 Uiso 1 1 calc R U
H65B H -0.1355 0.7756 0.3525 0.082 Uiso 1 1 calc R U
H65C H -0.1926 0.7580 0.3980 0.082 Uiso 1 1 calc R U
C66 C 0.1480(5) 0.7654(3) 0.4937(3) 0.0238(17) Uani 1 1 d . .
H66A H 0.1959 0.7400 0.5021 0.036 Uiso 1 1 calc R U
H66B H 0.1732 0.7969 0.4782 0.036 Uiso 1 1 calc R U
H66C H 0.1187 0.7761 0.5236 0.036 Uiso 1 1 calc R U
C67 C 0.4255(5) 0.6460(3) 0.4237(3) 0.0168(15) Uani 1 1 d . .
C68 C 0.4370(5) 0.6204(3) 0.3789(3) 0.0210(16) Uani 1 1 d . .
C69 C 0.5223(6) 0.6228(3) 0.3589(3) 0.0284(19) Uani 1 1 d . .
H69 H 0.5304 0.6056 0.3283 0.034 Uiso 1 1 calc R U
C70 C 0.5926(6) 0.6482(3) 0.3807(3) 0.0280(18) Uani 1 1 d . .
C71 C 0.5799(6) 0.6744(3) 0.4263(3) 0.0257(18) Uani 1 1 d . .
H71 H 0.6278 0.6935 0.4419 0.031 Uiso 1 1 calc R U
C72 C 0.4970(5) 0.6721(3) 0.4484(3) 0.0188(15) Uani 1 1 d . .
C73 C 0.3634(6) 0.5903(3) 0.3532(3) 0.0319(19) Uani 1 1 d . .
H73A H 0.3846 0.5753 0.3226 0.048 Uiso 1 1 calc R U
H73B H 0.3440 0.5613 0.3744 0.048 Uiso 1 1 calc R U
H73C H 0.3131 0.6143 0.3457 0.048 Uiso 1 1 calc R U
C74 C 0.6821(7) 0.6509(4) 0.3578(4) 0.045(2) Uani 1 1 d . .
H74A H 0.7239 0.6710 0.3794 0.068 Uiso 1 1 calc R U
H74B H 0.7050 0.6147 0.3533 0.068 Uiso 1 1 calc R U
H74C H 0.6757 0.6687 0.3258 0.068 Uiso 1 1 calc R U
C75 C 0.4884(5) 0.6971(3) 0.4982(3) 0.0278(16) Uani 1 1 d . .
H75A H 0.5455 0.7132 0.5091 0.042 Uiso 1 1 calc R U
H75B H 0.4422 0.7248 0.4962 0.042 Uiso 1 1 calc R U
H75C H 0.4719 0.6698 0.5218 0.042 Uiso 1 1 calc R U
C76 C 0.2524(5) 0.8996(3) 0.3882(2) 0.0126(13) Uani 1 1 d . .
C77 C 0.2525(5) 0.9414(2) 0.4276(2) 0.0120(13) Uani 1 1 d . .
C78 C 0.1734(5) 0.9685(3) 0.4400(3) 0.0142(14) Uani 1 1 d . .
C79 C 0.1784(5) 1.0084(3) 0.4755(3) 0.0175(15) Uani 1 1 d . .
H79 H 0.1256 1.0269 0.4832 0.021 Uiso 1 1 calc R U
C80 C 0.2579(6) 1.0218(3) 0.5001(3) 0.0207(15) Uani 1 1 d . .
H80 H 0.2592 1.0490 0.5244 0.025 Uiso 1 1 calc R U
C81 C 0.3347(5) 0.9955(3) 0.4891(3) 0.0180(15) Uani 1 1 d . .
H81 H 0.3894 1.0049 0.5058 0.022 Uiso 1 1 calc R U
C82 C 0.3336(5) 0.9549(2) 0.4536(2) 0.0109(13) Uani 1 1 d . .
C83 C 0.0810(5) 0.9587(3) 0.4166(3) 0.0149(14) Uani 1 1 d . .
C84 C 0.0195(5) 0.9313(3) 0.4432(3) 0.0158(14) Uani 1 1 d . .
C85 C -0.0665(5) 0.9241(3) 0.4218(3) 0.0188(15) Uani 1 1 d . .
H85 H -0.1092 0.9047 0.4392 0.023 Uiso 1 1 calc R U
C86 C -0.0911(5) 0.9446(3) 0.3756(3) 0.0233(17) Uani 1 1 d . .
C87 C -0.0289(6) 0.9745(3) 0.3513(3) 0.0259(17) Uani 1 1 d . .
H87 H -0.0459 0.9910 0.3210 0.031 Uiso 1 1 calc R U
C88 C 0.0590(5) 0.9809(3) 0.3708(3) 0.0196(15) Uani 1 1 d . .
C89 C 0.0410(6) 0.9107(3) 0.4942(3) 0.0249(17) Uani 1 1 d . .
H89A H -0.0114 0.8926 0.5065 0.037 Uiso 1 1 calc R U
H89B H 0.0908 0.8855 0.4933 0.037 Uiso 1 1 calc R U
H89C H 0.0576 0.9405 0.5159 0.037 Uiso 1 1 calc R U
C90 C -0.1838(6) 0.9367(4) 0.3534(3) 0.0325(19) Uani 1 1 d . .
H90A H -0.2183 0.9147 0.3755 0.049 Uiso 1 1 calc R U
H90B H -0.2129 0.9714 0.3489 0.049 Uiso 1 1 calc R U
H90C H -0.1805 0.9188 0.3216 0.049 Uiso 1 1 calc R U
C91 C 0.1242(5) 1.0123(3) 0.3432(3) 0.0244(17) Uani 1 1 d . .
H91A H 0.0960 1.0244 0.3120 0.037 Uiso 1 1 calc R U
H91B H 0.1436 1.0433 0.3628 0.037 Uiso 1 1 calc R U
H91C H 0.1760 0.9900 0.3367 0.037 Uiso 1 1 calc R U
C92 C 0.4193(5) 0.9253(3) 0.4485(2) 0.0137(14) Uani 1 1 d . .
C93 C 0.4318(5) 0.8751(3) 0.4711(3) 0.0183(15) Uani 1 1 d . .
C94 C 0.5123(5) 0.8488(3) 0.4666(3) 0.0198(16) Uani 1 1 d . .
H94 H 0.5205 0.8151 0.4821 0.024 Uiso 1 1 calc R U
C95 C 0.5815(5) 0.8698(3) 0.4404(3) 0.0195(15) Uani 1 1 d . .
C96 C 0.5687(5) 0.9207(3) 0.4196(3) 0.0156(15) Uani 1 1 d . .
H96 H 0.6156 0.9365 0.4023 0.019 Uiso 1 1 calc R U
C97 C 0.4891(5) 0.9486(3) 0.4236(3) 0.0146(14) Uani 1 1 d . .
C98 C 0.3591(5) 0.8508(3) 0.4994(3) 0.0217(16) Uani 1 1 d . .
H98A H 0.3075 0.8747 0.4988 0.032 Uiso 1 1 calc R U
H98B H 0.3416 0.8165 0.4846 0.032 Uiso 1 1 calc R U
H98C H 0.3805 0.8450 0.5335 0.032 Uiso 1 1 calc R U
C99 C 0.6677(5) 0.8402(3) 0.4367(3) 0.0264(17) Uani 1 1 d . .
H99A H 0.7083 0.8610 0.4169 0.040 Uiso 1 1 calc R U
H99B H 0.6950 0.8348 0.4696 0.040 Uiso 1 1 calc R U
H99C H 0.6563 0.8056 0.4210 0.040 Uiso 1 1 calc R U
C100 C 0.4793(5) 1.0031(3) 0.4002(3) 0.0197(15) Uani 1 1 d . .
H10A H 0.4200 1.0175 0.4062 0.030 Uiso 1 1 calc R U
H10B H 0.5250 1.0271 0.4145 0.030 Uiso 1 1 calc R U
H10C H 0.4865 1.0002 0.3647 0.030 Uiso 1 1 calc R U
C101 C 0.4987(5) 0.8470(3) 0.2782(3) 0.0235(16) Uani 1 1 d . .
H10D H 0.4754 0.8836 0.2816 0.028 Uiso 1 1 calc R U
H10E H 0.4940 0.8369 0.2430 0.028 Uiso 1 1 calc R U
C102 C 0.5933(5) 0.8440(3) 0.2972(3) 0.0291(18) Uani 1 1 d . .
H10F H 0.6042 0.8680 0.3256 0.035 Uiso 1 1 calc R U
H10G H 0.6350 0.8532 0.2713 0.035 Uiso 1 1 calc R U
C103 C 0.6026(5) 0.7860(3) 0.3121(3) 0.0282(18) Uani 1 1 d . .
H10H H 0.6529 0.7807 0.3364 0.034 Uiso 1 1 calc R U
H10I H 0.6110 0.7627 0.2834 0.034 Uiso 1 1 calc R U
C104 C 0.5128(5) 0.7755(3) 0.3349(3) 0.0222(16) Uani 1 1 d . .
H10J H 0.4960 0.7375 0.3315 0.027 Uiso 1 1 calc R U
H10K H 0.5156 0.7850 0.3702 0.027 Uiso 1 1 calc R U

loop_
_atom_site_aniso_label
_atom_site_aniso_U_11
_atom_site_aniso_U_22
_atom_site_aniso_U_33
_atom_site_aniso_U_23
_atom_site_aniso_U_13
_atom_site_aniso_U_12
U1 0.01414(10) 0.01176(9) 0.01080(10) -0.00185(11) -0.00076(9) 0.00050(12)
S1 0.0182(9) 0.0198(8) 0.0134(8) -0.0028(7) 0.0011(7) 0.0034(7)
S2 0.0154(8) 0.0156(7) 0.0164(8) 0.0007(6) -0.0006(7) 0.0031(7)
S3 0.0163(8) 0.0147(7) 0.0149(8) -0.0022(6) -0.0007(7) 0.0019(7)
S4 0.0156(8) 0.0199(9) 0.0143(8) -0.0048(6) -0.0017(6) 0.0031(6)
S5 0.0161(8) 0.0189(8) 0.0112(7) -0.0011(6) -0.0016(7) -0.0030(7)
S6 0.0157(8) 0.0152(8) 0.0134(8) 0.0014(6) -0.0017(7) -0.0029(6)
S7 0.0132(8) 0.0157(8) 0.0152(8) -0.0034(6) 0.0005(6) -0.0010(6)
S8 0.0155(8) 0.0178(8) 0.0125(8) -0.0052(6) 0.0023(7) -0.0036(7)
O1 0.016(2) 0.015(2) 0.026(3) 0.005(2) -0.012(2) 0.0046(19)
C1 0.011(3) 0.012(3) 0.016(3) -0.002(2) -0.003(3) 0.001(3)
C1S 0.034(6) 0.045(6) 0.058(7) 0.005(5) -0.001(5) 0.006(4)
C2 0.022(4) 0.023(3) 0.014(3) -0.006(3) 0.003(3) 0.005(3)
C2S 0.057(7) 0.048(6) 0.074(8) 0.007(6) -0.005(6) -0.006(6)
C3 0.022(4) 0.011(3) 0.016(3) -0.002(2) 0.003(3) 0.001(3)
C3S 0.059(8) 0.045(6) 0.079(9) -0.011(6) -0.015(7) 0.005(6)
C4 0.035(5) 0.017(3) 0.026(4) 0.003(3) 0.004(4) 0.004(3)
C4S 0.074(9) 0.084(9) 0.035(6) -0.002(6) -0.010(6) 0.035(7)
C5 0.035(5) 0.023(4) 0.024(4) 0.004(3) -0.005(4) 0.010(4)
C5S 0.076(9) 0.060(7) 0.053(7) 0.007(6) 0.008(7) 0.009(7)
C6 0.030(4) 0.026(4) 0.018(4) 0.001(3) -0.003(3) 0.011(3)
C6S 0.060(7) 0.054(7) 0.053(7) -0.002(5) 0.008(6) -0.006(6)
C7 0.021(4) 0.020(3) 0.011(3) -0.005(3) 0.000(3) 0.000(3)
C7S 0.046(7) 0.091(9) 0.076(9) 0.013(7) -0.007(7) -0.010(7)
C8 0.022(4) 0.010(3) 0.018(4) 0.000(3) -0.004(3) -0.005(3)
C8S 0.040(5) 0.039(5) 0.026(4) -0.003(4) 0.007(4) -0.004(4)
C9 0.024(4) 0.014(3) 0.018(4) 0.001(3) 0.001(3) -0.006(3)
C9S 0.038(5) 0.039(5) 0.025(4) -0.004(4) -0.006(4) 0.006(4)
C10 0.038(5) 0.016(3) 0.015(4) 0.000(3) -0.005(3) -0.011(3)
C10S 0.032(5) 0.047(5) 0.032(4) 0.002(4) 0.000(4) -0.007(5)
C11 0.027(4) 0.020(4) 0.018(4) 0.010(3) -0.011(3) -0.011(3)
C11S 0.039(6) 0.034(4) 0.039(5) 0.002(4) -0.006(4) -0.007(4)
C12 0.026(4) 0.026(4) 0.022(4) 0.003(3) 0.008(3) -0.002(3)
C12S 0.046(6) 0.035(5) 0.032(5) 0.001(4) -0.003(4) 0.005(4)
C13 0.022(4) 0.027(4) 0.015(4) -0.002(3) 0.000(3) 0.002(3)
C13S 0.032(5) 0.046(5) 0.028(4) -0.012(4) -0.004(4) 0.003(4)
C14 0.045(6) 0.023(4) 0.020(4) -0.006(3) 0.000(4) 0.004(4)
C14S 0.070(7) 0.041(5) 0.048(6) -0.007(5) 0.026(6) -0.011(5)
C15 0.028(5) 0.045(5) 0.040(5) 0.008(4) -0.007(4) -0.013(4)
C16 0.038(5) 0.041(5) 0.022(4) -0.007(4) 0.005(4) 0.003(4)
C17 0.017(4) 0.022(4) 0.016(3) 0.003(3) -0.009(3) 0.000(3)
C18 0.022(4) 0.030(4) 0.023(4) -0.003(3) -0.005(3) 0.005(3)
C19 0.020(4) 0.038(5) 0.032(5) -0.003(4) 0.001(3) 0.006(4)
C20 0.025(5) 0.042(5) 0.042(5) 0.002(4) -0.006(4) -0.007(4)
C21 0.026(4) 0.021(4) 0.038(4) -0.005(4) -0.003(3) -0.002(3)
C22 0.018(4) 0.026(4) 0.018(4) -0.005(3) -0.007(3) 0.004(3)
C23 0.037(5) 0.032(5) 0.032(5) -0.009(4) -0.003(4) 0.010(4)
C24 0.037(6) 0.069(8) 0.067(8) 0.004(6) 0.018(6) -0.009(5)
C25 0.034(5) 0.030(4) 0.017(4) -0.007(3) 0.001(3) 0.011(3)
C26 0.019(3) 0.012(3) 0.015(3) -0.006(3) 0.003(3) 0.004(3)
C27 0.026(4) 0.010(3) 0.012(3) -0.001(2) -0.008(3) 0.002(3)
C28 0.032(5) 0.014(3) 0.011(3) -0.003(3) 0.000(3) 0.004(3)
C29 0.044(5) 0.017(3) 0.016(3) -0.010(3) -0.001(4) 0.001(4)
C30 0.045(5) 0.011(3) 0.021(4) -0.009(3) 0.003(4) 0.004(3)
C31 0.035(5) 0.016(3) 0.016(4) -0.002(3) 0.003(3) 0.006(3)
C32 0.023(4) 0.018(3) 0.015(4) -0.003(3) 0.001(3) 0.006(3)
C33 0.023(4) 0.018(3) 0.012(3) -0.004(3) -0.005(3) -0.007(3)
C34 0.035(5) 0.016(3) 0.016(4) 0.000(3) -0.003(3) -0.013(3)
C35 0.038(5) 0.020(4) 0.024(4) 0.000(3) 0.002(4) -0.008(3)
C36 0.023(4) 0.020(4) 0.036(5) -0.005(3) -0.006(4) -0.006(3)
C37 0.028(4) 0.025(4) 0.031(5) -0.005(4) -0.013(4) -0.003(3)
C38 0.030(4) 0.015(3) 0.018(4) -0.007(3) -0.004(3) -0.007(3)
C39 0.029(4) 0.024(4) 0.018(4) 0.004(3) 0.003(3) -0.005(3)
C40 0.034(5) 0.040(5) 0.070(7) 0.006(5) 0.017(5) -0.001(4)
C41 0.039(5) 0.035(5) 0.020(4) -0.001(4) -0.010(4) -0.002(4)
C42 0.024(4) 0.016(3) 0.018(3) -0.001(3) 0.005(3) 0.000(3)
C43 0.024(4) 0.025(4) 0.017(4) -0.001(3) 0.006(3) 0.002(3)
C44 0.020(4) 0.035(4) 0.032(5) -0.012(4) 0.002(3) 0.004(3)
C45 0.021(4) 0.027(4) 0.032(5) -0.014(4) 0.008(3) -0.006(3)
C46 0.041(5) 0.017(3) 0.024(4) 0.001(3) 0.013(4) 0.001(3)
C47 0.021(4) 0.030(4) 0.015(4) -0.005(3) 0.006(3) 0.006(3)
C48 0.026(4) 0.035(5) 0.029(5) 0.006(4) 0.001(4) 0.004(4)
C49 0.032(5) 0.039(5) 0.057(6) -0.012(5) 0.003(4) -0.012(4)
C50 0.030(4) 0.022(4) 0.018(4) 0.000(3) 0.003(3) 0.011(3)
C51 0.020(4) 0.011(3) 0.014(3) -0.002(2) -0.001(3) 0.002(2)
C52 0.026(4) 0.014(3) 0.008(3) -0.001(2) -0.002(3) -0.009(3)
C53 0.024(4) 0.024(4) 0.003(3) -0.002(3) 0.001(3) -0.007(3)
C54 0.023(4) 0.028(4) 0.021(4) 0.004(3) -0.003(3) -0.013(3)
C55 0.032(4) 0.028(4) 0.019(4) 0.012(3) -0.005(4) -0.011(4)
C56 0.022(4) 0.028(4) 0.019(4) 0.007(3) -0.008(3) -0.003(3)
C57 0.020(4) 0.012(3) 0.017(4) -0.001(3) -0.005(3) -0.001(3)
C58 0.015(4) 0.031(4) 0.015(3) 0.000(3) 0.007(3) -0.005(3)
C59 0.022(4) 0.036(5) 0.017(4) -0.007(3) 0.005(3) -0.007(3)
C60 0.018(4) 0.060(6) 0.022(4) -0.009(4) 0.001(3) -0.009(4)
C61 0.020(4) 0.049(5) 0.031(5) -0.005(4) 0.006(4) 0.006(4)
C62 0.025(4) 0.042(5) 0.022(4) -0.008(4) 0.001(3) 0.010(4)
C63 0.016(4) 0.033(4) 0.022(4) -0.009(3) 0.007(3) -0.005(3)
C64 0.032(5) 0.039(5) 0.026(4) -0.004(4) -0.005(4) -0.009(4)
C65 0.038(6) 0.064(7) 0.062(7) -0.016(6) -0.006(5) 0.018(5)
C66 0.022(4) 0.032(4) 0.018(4) -0.006(3) 0.001(3) 0.005(3)
C67 0.016(4) 0.016(3) 0.018(4) 0.007(3) -0.006(3) -0.002(3)
C68 0.028(4) 0.017(3) 0.018(4) 0.005(3) 0.003(3) 0.005(3)
C69 0.035(5) 0.029(4) 0.021(4) 0.009(3) 0.005(4) 0.008(4)
C70 0.028(4) 0.027(4) 0.029(4) 0.017(4) 0.007(4) 0.007(3)
C71 0.028(4) 0.020(4) 0.029(4) 0.004(3) -0.002(4) -0.002(3)
C72 0.018(4) 0.019(3) 0.020(4) 0.004(3) -0.004(3) 0.008(3)
C73 0.035(5) 0.031(4) 0.028(4) -0.002(4) -0.010(4) 0.001(4)
C74 0.034(5) 0.045(5) 0.058(6) 0.019(5) 0.013(5) 0.003(4)
C75 0.031(4) 0.027(4) 0.025(4) 0.001(4) -0.004(3) -0.005(4)
C76 0.016(4) 0.014(3) 0.007(3) 0.001(2) -0.002(3) 0.003(3)
C77 0.014(3) 0.009(3) 0.012(3) -0.001(2) 0.002(3) -0.003(3)
C78 0.017(4) 0.014(3) 0.012(3) -0.002(3) -0.003(3) -0.001(3)
C79 0.020(4) 0.021(3) 0.012(3) -0.005(3) 0.006(3) 0.002(3)
C80 0.029(4) 0.015(3) 0.019(3) -0.007(3) 0.006(3) 0.002(3)
C81 0.020(4) 0.016(3) 0.018(4) -0.004(3) 0.001(3) -0.006(3)
C82 0.017(3) 0.010(3) 0.006(3) 0.000(2) 0.005(3) 0.002(3)
C83 0.015(4) 0.015(3) 0.014(3) -0.003(3) -0.001(3) 0.003(3)
C84 0.014(3) 0.018(3) 0.016(4) -0.005(3) -0.001(3) 0.008(3)
C85 0.007(3) 0.027(4) 0.023(4) -0.004(3) 0.004(3) 0.004(3)
C86 0.021(4) 0.023(4) 0.025(4) -0.009(3) 0.000(3) 0.003(3)
C87 0.027(4) 0.035(4) 0.015(4) 0.003(3) 0.003(3) 0.001(4)
C88 0.023(4) 0.021(4) 0.015(4) 0.003(3) 0.002(3) 0.008(3)
C89 0.026(4) 0.033(4) 0.016(4) 0.002(3) 0.006(3) -0.002(3)
C90 0.025(4) 0.044(5) 0.027(4) 0.001(4) -0.006(4) 0.001(4)
C91 0.021(4) 0.028(4) 0.025(4) 0.006(3) 0.002(3) 0.006(3)
C92 0.014(3) 0.020(3) 0.006(3) -0.005(3) -0.006(3) -0.002(3)
C93 0.017(4) 0.022(4) 0.016(4) -0.006(3) -0.003(3) -0.002(3)
C94 0.029(4) 0.015(3) 0.015(3) -0.002(3) -0.005(3) 0.001(3)
C95 0.018(4) 0.020(3) 0.020(4) -0.008(3) -0.006(3) 0.007(3)
C96 0.010(3) 0.023(4) 0.014(3) -0.004(3) -0.001(3) -0.005(3)
C97 0.017(4) 0.016(3) 0.010(3) -0.001(3) -0.005(3) -0.005(3)
C98 0.027(4) 0.021(4) 0.017(4) 0.000(3) 0.003(3) -0.009(3)
C99 0.025(4) 0.032(4) 0.022(4) -0.004(3) -0.003(3) 0.004(3)
C100 0.022(4) 0.017(3) 0.021(4) -0.001(3) -0.001(3) 0.000(3)
C101 0.022(4) 0.024(4) 0.024(4) 0.004(3) 0.000(3) 0.000(3)
C102 0.017(4) 0.041(5) 0.029(4) 0.002(4) 0.000(3) -0.005(3)
C103 0.014(3) 0.041(5) 0.028(4) -0.004(4) -0.009(3) 0.006(3)
C104 0.019(4) 0.022(4) 0.025(4) 0.003(3) -0.007(3) 0.003(3)

loop_
_atom_type_symbol
_atom_type_description
_atom_type_scat_dispersion_real
_atom_type_scat_dispersion_imag
_atom_type_scat_source
C C 0.0033 0.0016 'International Tables Vol C Tables 4.2.6.8 and 6.1.1.4'
H H 0.0000 0.0000 'International Tables Vol C Tables 4.2.6.8 and 6.1.1.4'
O O 0.0106 0.0060 'International Tables Vol C Tables 4.2.6.8 and 6.1.1.4'
S S 0.1246 0.1234 'International Tables Vol C Tables 4.2.6.8 and 6.1.1.4'
U U -9.6767 9.6646 'International Tables Vol C Tables 4.2.6.8 and 6.1.1.4'

loop_
_geom_angle_atom_site_label_1
_geom_angle_atom_site_label_2
_geom_angle_atom_site_label_3
_geom_angle
O1 U1 S4 70.20(11)
O1 U1 S8 71.04(11)
S4 U1 S8 141.23(5)
O1 U1 S1 124.51(11)
S4 U1 S1 132.60(5)
S8 U1 S1 71.91(5)
O1 U1 S5 124.15(11)
S4 U1 S5 72.87(5)
S8 U1 S5 132.61(5)
S1 U1 S5 111.34(5)
O1 U1 S6 74.66(12)
S4 U1 S6 84.24(5)
S8 U1 S6 86.31(5)
S1 U1 S6 140.88(5)
S5 U1 S6 61.20(5)
O1 U1 S2 75.76(12)
S4 U1 S2 84.84(5)
S8 U1 S2 85.17(5)
S1 U1 S2 61.30(5)
S5 U1 S2 139.65(5)
S6 U1 S2 150.40(5)
O1 U1 S3 120.96(13)
S4 U1 S3 60.76(5)
S8 U1 S3 145.88(5)
S1 U1 S3 75.95(5)
S5 U1 S3 70.41(5)
S6 U1 S3 126.84(5)
S2 U1 S3 69.37(5)
O1 U1 S7 121.00(13)
S4 U1 S7 146.72(5)
S8 U1 S7 60.53(5)
S1 U1 S7 70.19(5)
S5 U1 S7 75.85(5)
S6 U1 S7 70.82(5)
S2 U1 S7 127.36(5)
S3 U1 S7 118.03(5)
C1 S1 U1 89.9(2)
C1 S2 U1 89.2(2)
C26 S3 U1 88.1(2)
C26 S4 U1 91.1(2)
C51 S5 U1 90.5(2)
C51 S6 U1 89.4(2)
C76 S7 U1 88.2(2)
C76 S8 U1 91.1(2)
C101 O1 C104 107.5(5)
C101 O1 U1 126.1(4)
C104 O1 U1 126.4(4)
C2 C1 S1 121.7(5)
C2 C1 S2 118.9(5)
S1 C1 S2 119.4(4)
C2S C1S C6S 119.6(11)
C2S C1S C7S 121.7(11)
C6S C1S C7S 118.6(10)
C7 C2 C3 121.6(7)
C7 C2 C1 119.1(7)
C3 C2 C1 119.3(6)
C1S C2S C3S 119.9(11)
C1S C2S H2S 120.1
C3S C2S H2S 120.1
C4 C3 C2 117.2(7)
C4 C3 C8 117.1(7)
C2 C3 C8 125.7(6)
C4S C3S C2S 119.5(12)
C4S C3S H3S 120.3
C2S C3S H3S 120.3
C5 C4 C3 121.6(8)
C5 C4 H4 119.2
C3 C4 H4 119.2
C3S C4S C5S 121.3(12)
C3S C4S H4S 119.3
C5S C4S H4S 119.3
C6 C5 C4 120.5(7)
C6 C5 H5 119.8
C4 C5 H5 119.8
C6S C5S C4S 117.0(12)
C6S C5S H5S 121.5
C4S C5S H5S 121.5
C5 C6 C7 120.2(7)
C5 C6 H6 119.9
C7 C6 H6 119.9
C5S C6S C1S 122.7(12)
C5S C6S H6S 118.6
C1S C6S H6S 118.6
C2 C7 C6 118.9(7)
C2 C7 C17 123.3(6)
C6 C7 C17 117.8(7)
C1S C7S H7S1 109.5
C1S C7S H7S2 109.5
H7S1 C7S H7S2 109.5
C1S C7S H7S3 109.5
H7S1 C7S H7S3 109.5
H7S2 C7S H7S3 109.5
C13 C8 C9 120.6(7)
C13 C8 C3 120.8(6)
C9 C8 C3 118.4(7)
C9S C8S C13S 117.2(9)
C9S C8S C14S 121.4(9)
C13S C8S C14S 121.4(9)
C10 C9 C8 117.5(7)
C10 C9 C14 120.6(7)
C8 C9 C14 121.9(7)
C8S C9S C10S 121.9(9)
C8S C9S H9S 119.1
C10S C9S H9S 119.1
C11 C10 C9 122.9(7)
C11 C10 H10 118.6
C9 C10 H10 118.6
C11S C10S C9S 119.1(9)
C11S C10S H10S 120.4
C9S C10S H10S 120.4
C10 C11 C12 118.7(7)
C10 C11 C15 120.4(7)
C12 C11 C15 120.9(8)
C12S C11S C10S 120.3(9)
C12S C11S H11S 119.8
C10S C11S H11S 119.8
C11 C12 C13 121.3(8)
C11 C12 H12 119.3
C13 C12 H12 119.3
C11S C12S C13S 119.6(9)
C11S C12S H12S 120.2
C13S C12S H12S 120.2
C8 C13 C12 118.9(7)
C8 C13 C16 120.7(7)
C12 C13 C16 120.4(7)
C12S C13S C8S 121.9(9)
C12S C13S H13S 119.0
C8S C13S H13S 119.0
C9 C14 H14A 109.5
C9 C14 H14B 109.5
H14A C14 H14B 109.5
C9 C14 H14C 109.5
H14A C14 H14C 109.5
H14B C14 H14C 109.5
C8S C14S H14D 109.5
C8S C14S H14E 109.5
H14D C14S H14E 109.5
C8S C14S H14F 109.5
H14D C14S H14F 109.5
H14E C14S H14F 109.5
C11 C15 H15A 109.5
C11 C15 H15B 109.5
H15A C15 H15B 109.5
C11 C15 H15C 109.5
H15A C15 H15C 109.5
H15B C15 H15C 109.5
C13 C16 H16A 109.5
C13 C16 H16B 109.5
H16A C16 H16B 109.5
C13 C16 H16C 109.5
H16A C16 H16C 109.5
H16B C16 H16C 109.5
C22 C17 C18 120.2(7)
C22 C17 C7 120.7(7)
C18 C17 C7 118.9(7)
C19 C18 C17 119.6(7)
C19 C18 C23 119.6(8)
C17 C18 C23 120.7(8)
C20 C19 C18 121.6(8)
C20 C19 H19 119.2
C18 C19 H19 119.2
C19 C20 C21 117.8(8)
C19 C20 C24 121.4(9)
C21 C20 C24 120.8(9)
C20 C21 C22 122.0(8)
C20 C21 H21 119.0
C22 C21 H21 119.0
C17 C22 C21 118.4(7)
C17 C22 C25 120.9(7)
C21 C22 C25 120.7(7)
C18 C23 H23A 109.5
C18 C23 H23B 109.5
H23A C23 H23B 109.5
C18 C23 H23C 109.5
H23A C23 H23C 109.5
H23B C23 H23C 109.5
C20 C24 H24A 109.5
C20 C24 H24B 109.5
H24A C24 H24B 109.5
C20 C24 H24C 109.5
H24A C24 H24C 109.5
H24B C24 H24C 109.5
C22 C25 H25A 109.5
C22 C25 H25B 109.5
H25A C25 H25B 109.5
C22 C25 H25C 109.5
H25A C25 H25C 109.5
H25B C25 H25C 109.5
C27 C26 S3 123.4(5)
C27 C26 S4 117.2(5)
S3 C26 S4 119.5(4)
C28 C27 C32 120.3(6)
C28 C27 C26 120.4(7)
C32 C27 C26 119.3(6)
C29 C28 C27 119.0(7)
C29 C28 C33 115.6(7)
C27 C28 C33 125.4(6)
C30 C29 C28 120.5(8)
C30 C29 H29 119.7
C28 C29 H29 119.7
C31 C30 C29 119.6(7)
C31 C30 H30 120.2
C29 C30 H30 120.2
C30 C31 C32 122.6(8)
C30 C31 H31 118.7
C32 C31 H31 118.7
C31 C32 C27 117.9(7)
C31 C32 C42 116.9(7)
C27 C32 C42 124.6(6)
C34 C33 C38 119.3(7)
C34 C33 C28 120.5(7)
C38 C33 C28 120.1(7)
C35 C34 C33 119.0(7)
C35 C34 C39 121.9(7)
C33 C34 C39 119.1(7)
C34 C35 C36 122.9(8)
C34 C35 H35 118.6
C36 C35 H35 118.6
C35 C36 C37 117.6(8)
C35 C36 C40 121.6(9)
C37 C36 C40 120.8(8)
C38 C37 C36 121.7(8)
C38 C37 H37 119.1
C36 C37 H37 119.1
C37 C38 C33 119.5(7)
C37 C38 C41 121.0(8)
C33 C38 C41 119.5(7)
C34 C39 H39A 109.5
C34 C39 H39B 109.5
H39A C39 H39B 109.5
C34 C39 H39C 109.5
H39A C39 H39C 109.5
H39B C39 H39C 109.5
C36 C40 H40A 109.5
C36 C40 H40B 109.5
H40A C40 H40B 109.5
C36 C40 H40C 109.5
H40A C40 H40C 109.5
H40B C40 H40C 109.5
C38 C41 H41A 109.5
C38 C41 H41B 109.5
H41A C41 H41B 109.5
C38 C41 H41C 109.5
H41A C41 H41C 109.5
H41B C41 H41C 109.5
C43 C42 C47 119.6(7)
C43 C42 C32 121.9(7)
C47 C42 C32 118.3(7)
C44 C43 C42 119.8(7)
C44 C43 C48 119.8(7)
C42 C43 C48 120.4(7)
C45 C44 C43 121.8(8)
C45 C44 H44 119.1
C43 C44 H44 119.1
C44 C45 C46 117.5(7)
C44 C45 C49 121.6(8)
C46 C45 C49 120.8(8)
C47 C46 C45 123.3(8)
C47 C46 H46 118.4
C45 C46 H46 118.4
C46 C47 C42 117.9(7)
C46 C47 C50 120.9(7)
C42 C47 C50 121.2(7)
C43 C48 H48A 109.5
C43 C48 H48B 109.5
H48A C48 H48B 109.5
C43 C48 H48C 109.5
H48A C48 H48C 109.5
H48B C48 H48C 109.5
C45 C49 H49A 109.5
C45 C49 H49B 109.5
H49A C49 H49B 109.5
C45 C49 H49C 109.5
H49A C49 H49C 109.5
H49B C49 H49C 109.5
C47 C50 H50A 109.5
C47 C50 H50B 109.5
H50A C50 H50B 109.5
C47 C50 H50C 109.5
H50A C50 H50C 109.5
H50B C50 H50C 109.5
C52 C51 S5 123.1(5)
C52 C51 S6 118.1(5)
S5 C51 S6 118.7(4)
C57 C52 C53 120.4(6)
C57 C52 C51 120.7(6)
C53 C52 C51 118.9(7)
C54 C53 C52 118.5(7)
C54 C53 C58 119.0(7)
C52 C53 C58 122.4(6)
C55 C54 C53 121.2(7)
C55 C54 H54 119.4
C53 C54 H54 119.4
C54 C55 C56 120.1(7)
C54 C55 H55 119.9
C56 C55 H55 119.9
C55 C56 C57 121.9(8)
C55 C56 H56 119.0
C57 C56 H56 119.0
C56 C57 C52 117.9(7)
C56 C57 C67 117.2(7)
C52 C57 C67 124.8(6)
C63 C58 C59 120.9(7)
C63 C58 C53 119.8(7)
C59 C58 C53 119.3(7)
C60 C59 C58 118.6(8)
C60 C59 C64 120.0(8)
C58 C59 C64 121.4(8)
C61 C60 C59 122.1(8)
C61 C60 H60 119.0
C59 C60 H60 119.0
C60 C61 C62 117.9(8)
C60 C61 C65 122.4(9)
C62 C61 C65 119.7(9)
C63 C62 C61 121.7(8)
C63 C62 H62 119.1
C61 C62 H62 119.1
C62 C63 C58 118.6(7)
C62 C63 C66 121.3(7)
C58 C63 C66 120.0(7)
C59 C64 H64A 109.5
C59 C64 H64B 109.5
H64A C64 H64B 109.5
C59 C64 H64C 109.5
H64A C64 H64C 109.5
H64B C64 H64C 109.5
C61 C65 H65A 109.5
C61 C65 H65B 109.5
H65A C65 H65B 109.5
C61 C65 H65C 109.5
H65A C65 H65C 109.5
H65B C65 H65C 109.5
C63 C66 H66A 109.5
C63 C66 H66B 109.5
H66A C66 H66B 109.5
C63 C66 H66C 109.5
H66A C66 H66C 109.5
H66B C66 H66C 109.5
C68 C67 C72 120.8(7)
C68 C67 C57 120.0(7)
C72 C67 C57 118.9(7)
C67 C68 C69 117.8(7)
C67 C68 C73 121.8(7)
C69 C68 C73 120.3(7)
C70 C69 C68 123.6(8)
C70 C69 H69 118.2
C68 C69 H69 118.2
C69 C70 C71 118.0(8)
C69 C70 C74 122.2(9)
C71 C70 C74 119.8(9)
C72 C71 C70 120.7(8)
C72 C71 H71 119.7
C70 C71 H71 119.7
C67 C72 C71 119.0(7)
C67 C72 C75 122.2(7)
C71 C72 C75 118.8(7)
C68 C73 H73A 109.5
C68 C73 H73B 109.5
H73A C73 H73B 109.5
C68 C73 H73C 109.5
H73A C73 H73C 109.5
H73B C73 H73C 109.5
C70 C74 H74A 109.5
C70 C74 H74B 109.5
H74A C74 H74B 109.5
C70 C74 H74C 109.5
H74A C74 H74C 109.5
H74B C74 H74C 109.5
C72 C75 H75A 109.5
C72 C75 H75B 109.5
H75A C75 H75B 109.5
C72 C75 H75C 109.5
H75A C75 H75C 109.5
H75B C75 H75C 109.5
C77 C76 S7 122.2(5)
C77 C76 S8 118.2(5)
S7 C76 S8 119.6(4)
C78 C77 C82 118.3(6)
C78 C77 C76 121.9(6)
C82 C77 C76 119.8(6)
C79 C78 C77 119.2(6)
C79 C78 C83 115.3(6)
C77 C78 C83 125.4(6)
C80 C79 C78 122.1(6)
C80 C79 H79 118.9
C78 C79 H79 118.9
C81 C80 C79 119.4(6)
C81 C80 H80 120.3
C79 C80 H80 120.3
C80 C81 C82 121.0(7)
C80 C81 H81 119.5
C82 C81 H81 119.5
C81 C82 C77 120.0(6)
C81 C82 C92 116.1(6)
C77 C82 C92 123.7(6)
C84 C83 C88 122.2(7)
C84 C83 C78 118.6(6)
C88 C83 C78 119.1(7)
C83 C84 C85 117.9(7)
C83 C84 C89 122.4(7)
C85 C84 C89 119.7(7)
C86 C85 C84 122.0(7)
C86 C85 H85 119.0
C84 C85 H85 119.0
C87 C86 C85 118.2(7)
C87 C86 C90 120.7(7)
C85 C86 C90 121.1(7)
C86 C87 C88 121.4(7)
C86 C87 H87 119.3
C88 C87 H87 119.3
C83 C88 C87 118.2(7)
C83 C88 C91 122.0(7)
C87 C88 C91 119.8(7)
C84 C89 H89A 109.5
C84 C89 H89B 109.5
H89A C89 H89B 109.5
C84 C89 H89C 109.5
H89A C89 H89C 109.5
H89B C89 H89C 109.5
C86 C90 H90A 109.5
C86 C90 H90B 109.5
H90A C90 H90B 109.5
C86 C90 H90C 109.5
H90A C90 H90C 109.5
H90B C90 H90C 109.5
C88 C91 H91A 109.5
C88 C91 H91B 109.5
H91A C91 H91B 109.5
C88 C91 H91C 109.5
H91A C91 H91C 109.5
H91B C91 H91C 109.5
C97 C92 C93 119.8(7)
C97 C92 C82 120.1(6)
C93 C92 C82 120.0(6)
C94 C93 C92 119.0(7)
C94 C93 C98 120.7(7)
C92 C93 C98 120.3(7)
C93 C94 C95 122.5(7)
C93 C94 H94 118.8
C95 C94 H94 118.8
C94 C95 C96 117.4(6)
C94 C95 C99 120.8(7)
C96 C95 C99 121.7(7)
C97 C96 C95 121.8(7)
C97 C96 H96 119.1
C95 C96 H96 119.1
C96 C97 C92 119.3(6)
C96 C97 C100 119.3(7)
C92 C97 C100 121.4(6)
C93 C98 H98A 109.5
C93 C98 H98B 109.5
H98A C98 H98B 109.5
C93 C98 H98C 109.5
H98A C98 H98C 109.5
H98B C98 H98C 109.5
C95 C99 H99A 109.5
C95 C99 H99B 109.5
H99A C99 H99B 109.5
C95 C99 H99C 109.5
H99A C99 H99C 109.5
H99B C99 H99C 109.5
C97 C100 H10A 109.5
C97 C100 H10B 109.5
H10A C100 H10B 109.5
C97 C100 H10C 109.5
H10A C100 H10C 109.5
H10B C100 H10C 109.5
O1 C101 C102 106.9(6)
O1 C101 H10D 110.3
C102 C101 H10D 110.3
O1 C101 H10E 110.3
C102 C101 H10E 110.3
H10D C101 H10E 108.6
C101 C102 C103 102.5(6)
C101 C102 H10F 111.3
C103 C102 H10F 111.3
C101 C102 H10G 111.3
C103 C102 H10G 111.3
H10F C102 H10G 109.2
C102 C103 C104 101.6(6)
C102 C103 H10H 111.4
C104 C103 H10H 111.4
C102 C103 H10I 111.4
C104 C103 H10I 111.4
H10H C103 H10I 109.3
O1 C104 C103 105.4(6)
O1 C104 H10J 110.7
C103 C104 H10J 110.7
O1 C104 H10K 110.7
C103 C104 H10K 110.7
H10J C104 H10K 108.8

loop_
_geom_bond_atom_site_label_1
_geom_bond_atom_site_label_2
_geom_bond_distance
U1 O1 2.527(5)
U1 S4 2.8404(17)
U1 S8 2.8469(16)
U1 S1 2.8520(18)
U1 S5 2.8576(17)
U1 S6 2.8675(17)
U1 S2 2.8718(17)
U1 S3 2.9394(17)
U1 S7 2.9444(17)
S1 C1 1.687(7)
S2 C1 1.692(7)
S3 C26 1.684(7)
S4 C26 1.702(7)
S5 C51 1.676(7)
S6 C51 1.711(7)
S7 C76 1.680(7)
S8 C76 1.699(7)
O1 C101 1.462(9)
O1 C104 1.478(8)
C1 C2 1.515(9)
C1S C2S 1.333(15)
C1S C6S 1.365(15)
C1S C7S 1.541(17)
C2 C7 1.397(10)
C2 C3 1.419(10)
C2S C3S 1.449(18)
C2S H2S 0.9500
C3 C4 1.410(10)
C3 C8 1.491(10)
C3S C4S 1.297(18)
C3S H3S 0.9500
C4 C5 1.385(12)
C4 H4 0.9500
C4S C5S 1.440(17)
C4S H4S 0.9500
C5 C6 1.381(12)
C5 H5 0.9500
C5S C6S 1.358(16)
C5S H5S 0.9500
C6 C7 1.417(10)
C6 H6 0.9500
C6S H6S 0.9500
C7 C17 1.500(10)
C7S H7S1 0.9800
C7S H7S2 0.9800
C7S H7S3 0.9800
C8 C13 1.387(11)
C8 C9 1.416(10)
C8S C9S 1.377(13)
C8S C13S 1.398(13)
C8S C14S 1.496(13)
C9 C10 1.401(11)
C9 C14 1.487(11)
C9S C10S 1.400(13)
C9S H9S 0.9500
C10 C11 1.363(12)
C10 H10 0.9500
C10S C11S 1.391(13)
C10S H10S 0.9500
C11 C12 1.386(11)
C11 C15 1.513(11)
C11S C12S 1.367(13)
C11S H11S 0.9500
C12 C13 1.405(11)
C12 H12 0.9500
C12S C13S 1.391(13)
C12S H12S 0.9500
C13 C16 1.498(11)
C13S H13S 0.9500
C14 H14A 0.9800
C14 H14B 0.9800
C14 H14C 0.9800
C14S H14D 0.9800
C14S H14E 0.9800
C14S H14F 0.9800
C15 H15A 0.9800
C15 H15B 0.9800
C15 H15C 0.9800
C16 H16A 0.9800
C16 H16B 0.9800
C16 H16C 0.9800
C17 C22 1.392(10)
C17 C18 1.396(11)
C18 C19 1.391(12)
C18 C23 1.528(11)
C19 C20 1.380(13)
C19 H19 0.9500
C20 C21 1.397(13)
C20 C24 1.522(14)
C21 C22 1.403(11)
C21 H21 0.9500
C22 C25 1.510(11)
C23 H23A 0.9800
C23 H23B 0.9800
C23 H23C 0.9800
C24 H24A 0.9800
C24 H24B 0.9800
C24 H24C 0.9800
C25 H25A 0.9800
C25 H25B 0.9800
C25 H25C 0.9800
C26 C27 1.507(9)
C27 C28 1.413(10)
C27 C32 1.418(11)
C28 C29 1.405(9)
C28 C33 1.489(11)
C29 C30 1.401(12)
C29 H29 0.9500
C30 C31 1.365(12)
C30 H30 0.9500
C31 C32 1.402(10)
C31 H31 0.9500
C32 C42 1.488(11)
C33 C34 1.416(10)
C33 C38 1.416(11)
C34 C35 1.369(12)
C34 C39 1.508(11)
C35 C36 1.384(12)
C35 H35 0.9500
C36 C37 1.411(12)
C36 C40 1.499(13)
C37 C38 1.367(12)
C37 H37 0.9500
C38 C41 1.497(11)
C39 H39A 0.9800
C39 H39B 0.9800
C39 H39C 0.9800
C40 H40A 0.9800
C40 H40B 0.9800
C40 H40C 0.9800
C41 H41A 0.9800
C41 H41B 0.9800
C41 H41C 0.9800
C42 C43 1.392(10)
C42 C47 1.417(11)
C43 C44 1.382(11)
C43 C48 1.522(11)
C44 C45 1.369(12)
C44 H44 0.9500
C45 C46 1.397(12)
C45 C49 1.526(11)
C46 C47 1.364(11)
C46 H46 0.9500
C47 C50 1.498(11)
C48 H48A 0.9800
C48 H48B 0.9800
C48 H48C 0.9800
C49 H49A 0.9800
C49 H49B 0.9800
C49 H49C 0.9800
C50 H50A 0.9800
C50 H50B 0.9800
C50 H50C 0.9800
C51 C52 1.499(9)
C52 C57 1.414(11)
C52 C53 1.424(10)
C53 C54 1.398(10)
C53 C58 1.496(11)
C54 C55 1.373(12)
C54 H54 0.9500
C55 C56 1.377(12)
C55 H55 0.9500
C56 C57 1.401(10)
C56 H56 0.9500
C57 C67 1.500(11)
C58 C63 1.399(11)
C58 C59 1.404(11)
C59 C60 1.388(12)
C59 C64 1.502(12)
C60 C61 1.382(13)
C60 H60 0.9500
C61 C62 1.418(12)
C61 C65 1.504(13)
C62 C63 1.378(11)
C62 H62 0.9500
C63 C66 1.513(11)
C64 H64A 0.9800
C64 H64B 0.9800
C64 H64C 0.9800
C65 H65A 0.9800
C65 H65B 0.9800
C65 H65C 0.9800
C66 H66A 0.9800
C66 H66B 0.9800
C66 H66C 0.9800
C67 C68 1.396(11)
C67 C72 1.404(10)
C68 C69 1.415(12)
C68 C73 1.488(11)
C69 C70 1.349(13)
C69 H69 0.9500
C70 C71 1.425(12)
C70 C74 1.507(12)
C71 C72 1.407(12)
C71 H71 0.9500
C72 C75 1.507(11)
C73 H73A 0.9800
C73 H73B 0.9800
C73 H73C 0.9800
C74 H74A 0.9800
C74 H74B 0.9800
C74 H74C 0.9800
C75 H75A 0.9800
C75 H75B 0.9800
C75 H75C 0.9800
C76 C77 1.502(9)
C77 C78 1.421(10)
C77 C82 1.421(10)
C78 C79 1.392(9)
C78 C83 1.521(10)
C79 C80 1.384(11)
C79 H79 0.9500
C80 C81 1.374(11)
C80 H80 0.9500
C81 C82 1.404(9)
C81 H81 0.9500
C82 C92 1.497(10)
C83 C84 1.381(11)
C83 C88 1.393(10)
C84 C85 1.405(10)
C84 C89 1.503(10)
C85 C86 1.394(11)
C85 H85 0.9500
C86 C87 1.386(11)
C86 C90 1.504(11)
C87 C88 1.408(11)
C87 H87 0.9500
C88 C91 1.486(11)
C89 H89A 0.9800
C89 H89B 0.9800
C89 H89C 0.9800
C90 H90A 0.9800
C90 H90B 0.9800
C90 H90C 0.9800
C91 H91A 0.9800
C91 H91B 0.9800
C91 H91C 0.9800
C92 C97 1.400(10)
C92 C93 1.413(10)
C93 C94 1.387(11)
C93 C98 1.494(10)
C94 C95 1.391(11)
C94 H94 0.9500
C95 C96 1.406(10)
C95 C99 1.500(10)
C96 C97 1.393(10)
C96 H96 0.9500
C97 C100 1.513(10)
C98 H98A 0.9800
C98 H98B 0.9800
C98 H98C 0.9800
C99 H99A 0.9800
C99 H99B 0.9800
C99 H99C 0.9800
C100 H10A 0.9800
C100 H10B 0.9800
C100 H10C 0.9800
C101 C102 1.492(11)
C101 H10D 0.9900
C101 H10E 0.9900
C102 C103 1.517(12)
C102 H10F 0.9900
C102 H10G 0.9900
C103 C104 1.530(11)
C103 H10H 0.9900
C103 H10I 0.9900
C104 H10J 0.9900
C104 H10K 0.9900

loop_
_geom_torsion_atom_site_label_1
_geom_torsion_atom_site_label_2
_geom_torsion_atom_site_label_3
_geom_torsion_atom_site_label_4
_geom_torsion
U1 S1 C1 C2 -175.5(5)
U1 S1 C1 S2 3.9(4)
U1 S2 C1 C2 175.5(5)
U1 S2 C1 S1 -3.9(4)
S1 C1 C2 C7 -51.6(8)
S2 C1 C2 C7 129.0(6)
S1 C1 C2 C3 127.4(6)
S2 C1 C2 C3 -52.0(8)
C6S C1S C2S C3S -1.7(18)
C7S C1S C2S C3S -180.0(10)
C7 C2 C3 C4 -2.1(10)
C1 C2 C3 C4 178.9(6)
C7 C2 C3 C8 178.0(7)
C1 C2 C3 C8 -1.0(10)
C1S C2S C3S C4S 0.8(19)
C2 C3 C4 C5 0.8(11)
C8 C3 C4 C5 -179.3(7)
C2S C3S C4S C5S 0(2)
C3 C4 C5 C6 -0.1(12)
C3S C4S C5S C6S 0(2)
C4 C5 C6 C7 0.6(12)
C4S C5S C6S C1S -1.3(19)
C2S C1S C6S C5S 2.0(19)
C7S C1S C6S C5S -179.7(12)
C3 C2 C7 C6 2.7(10)
C1 C2 C7 C6 -178.4(6)
C3 C2 C7 C17 -177.9(6)
C1 C2 C7 C17 1.1(10)
C5 C6 C7 C2 -1.9(11)
C5 C6 C7 C17 178.6(7)
C4 C3 C8 C13 -75.2(9)
C2 C3 C8 C13 104.8(9)
C4 C3 C8 C9 100.8(8)
C2 C3 C8 C9 -79.2(9)
C13 C8 C9 C10 -2.1(10)
C3 C8 C9 C10 -178.1(6)
C13 C8 C9 C14 177.7(7)
C3 C8 C9 C14 1.7(10)
C13S C8S C9S C10S -0.7(13)
C14S C8S C9S C10S 179.0(9)
C8 C9 C10 C11 2.7(11)
C14 C9 C10 C11 -177.2(7)
C8S C9S C10S C11S 0.9(13)
C9 C10 C11 C12 -2.2(11)
C9 C10 C11 C15 179.0(7)
C9S C10S C11S C12S 0.2(13)
C10 C11 C12 C13 1.2(11)
C15 C11 C12 C13 180.0(7)
C10S C11S C12S C13S -1.5(13)
C9 C8 C13 C12 1.2(11)
C3 C8 C13 C12 177.1(7)
C9 C8 C13 C16 179.8(7)
C3 C8 C13 C16 -4.3(11)
C11 C12 C13 C8 -0.8(12)
C11 C12 C13 C16 -179.3(7)
C11S C12S C13S C8S 1.7(13)
C9S C8S C13S C12S -0.6(13)
C14S C8S C13S C12S 179.8(9)
C2 C7 C17 C22 -74.8(9)
C6 C7 C17 C22 104.7(8)
C2 C7 C17 C18 99.9(9)
C6 C7 C17 C18 -80.6(9)
C22 C17 C18 C19 4.5(11)
C7 C17 C18 C19 -170.2(7)
C22 C17 C18 C23 -176.2(7)
C7 C17 C18 C23 9.1(11)
C17 C18 C19 C20 0.6(12)
C23 C18 C19 C20 -178.7(8)
C18 C19 C20 C21 -5.4(13)
C18 C19 C20 C24 174.5(9)
C19 C20 C21 C22 5.4(13)
C24 C20 C21 C22 -174.5(9)
C18 C17 C22 C21 -4.5(11)
C7 C17 C22 C21 170.1(7)
C18 C17 C22 C25 175.6(7)
C7 C17 C22 C25 -9.8(10)
C20 C21 C22 C17 -0.5(12)
C20 C21 C22 C25 179.4(8)
U1 S3 C26 C27 -173.0(6)
U1 S3 C26 S4 7.5(4)
U1 S4 C26 C27 172.8(5)
U1 S4 C26 S3 -7.8(4)
S3 C26 C27 C28 -48.2(9)
S4 C26 C27 C28 131.3(6)
S3 C26 C27 C32 133.5(6)
S4 C26 C27 C32 -47.0(8)
C32 C27 C28 C29 4.7(10)
C26 C27 C28 C29 -173.7(6)
C32 C27 C28 C33 -175.0(7)
C26 C27 C28 C33 6.7(11)
C27 C28 C29 C30 -1.9(11)
C33 C28 C29 C30 177.8(7)
C28 C29 C30 C31 -1.4(12)
C29 C30 C31 C32 2.1(12)
C30 C31 C32 C27 0.6(11)
C30 C31 C32 C42 -171.2(7)
C28 C27 C32 C31 -4.0(10)
C26 C27 C32 C31 174.3(6)
C28 C27 C32 C42 167.1(7)
C26 C27 C32 C42 -14.6(10)
C29 C28 C33 C34 98.8(8)
C27 C28 C33 C34 -81.5(9)
C29 C28 C33 C38 -77.3(9)
C27 C28 C33 C38 102.4(8)
C38 C33 C34 C35 -1.8(10)
C28 C33 C34 C35 -177.9(7)
C38 C33 C34 C39 178.7(6)
C28 C33 C34 C39 2.6(10)
C33 C34 C35 C36 0.5(11)
C39 C34 C35 C36 180.0(7)
C34 C35 C36 C37 0.8(12)
C34 C35 C36 C40 179.3(8)
C35 C36 C37 C38 -1.0(12)
C40 C36 C37 C38 -179.4(8)
C36 C37 C38 C33 -0.3(11)
C36 C37 C38 C41 177.7(7)
C34 C33 C38 C37 1.7(10)
C28 C33 C38 C37 177.8(7)
C34 C33 C38 C41 -176.3(7)
C28 C33 C38 C41 -0.2(10)
C31 C32 C42 C43 -75.7(9)
C27 C32 C42 C43 113.1(8)
C31 C32 C42 C47 99.3(8)
C27 C32 C42 C47 -71.9(9)
C47 C42 C43 C44 1.8(11)
C32 C42 C43 C44 176.8(7)
C47 C42 C43 C48 -177.9(7)
C32 C42 C43 C48 -2.9(11)
C42 C43 C44 C45 0.9(12)
C48 C43 C44 C45 -179.4(8)
C43 C44 C45 C46 -3.4(12)
C43 C44 C45 C49 -179.1(8)
C44 C45 C46 C47 3.3(12)
C49 C45 C46 C47 179.1(8)
C45 C46 C47 C42 -0.7(12)
C45 C46 C47 C50 -179.7(7)
C43 C42 C47 C46 -1.9(11)
C32 C42 C47 C46 -177.0(7)
C43 C42 C47 C50 177.2(7)
C32 C42 C47 C50 2.0(10)
U1 S5 C51 C52 -175.5(6)
U1 S5 C51 S6 3.9(4)
U1 S6 C51 C52 175.6(5)
U1 S6 C51 S5 -3.9(4)
S5 C51 C52 C57 131.2(6)
S6 C51 C52 C57 -48.3(8)
S5 C51 C52 C53 -50.6(8)
S6 C51 C52 C53 130.0(6)
C57 C52 C53 C54 1.4(10)
C51 C52 C53 C54 -176.9(6)
C57 C52 C53 C58 179.9(6)
C51 C52 C53 C58 1.7(10)
C52 C53 C54 C55 0.4(11)
C58 C53 C54 C55 -178.2(7)
C53 C54 C55 C56 -1.8(12)
C54 C55 C56 C57 1.5(12)
C55 C56 C57 C52 0.2(11)
C55 C56 C57 C67 -176.1(7)
C53 C52 C57 C56 -1.7(10)
C51 C52 C57 C56 176.6(6)
C53 C52 C57 C67 174.4(6)
C51 C52 C57 C67 -7.4(10)
C54 C53 C58 C63 102.5(8)
C52 C53 C58 C63 -76.0(9)
C54 C53 C58 C59 -79.1(9)
C52 C53 C58 C59 102.3(8)
C63 C58 C59 C60 4.2(11)
C53 C58 C59 C60 -174.2(7)
C63 C58 C59 C64 -179.2(7)
C53 C58 C59 C64 2.4(11)
C58 C59 C60 C61 -0.1(13)
C64 C59 C60 C61 -176.7(8)
C59 C60 C61 C62 -2.8(13)
C59 C60 C61 C65 175.9(9)
C60 C61 C62 C63 1.6(13)
C65 C61 C62 C63 -177.1(9)
C61 C62 C63 C58 2.3(12)
C61 C62 C63 C66 -178.2(8)
C59 C58 C63 C62 -5.3(11)
C53 C58 C63 C62 173.1(7)
C59 C58 C63 C66 175.3(7)
C53 C58 C63 C66 -6.4(11)
C56 C57 C67 C68 99.9(8)
C52 C57 C67 C68 -76.2(9)
C56 C57 C67 C72 -74.3(9)
C52 C57 C67 C72 109.6(8)
C72 C67 C68 C69 -1.5(11)
C57 C67 C68 C69 -175.7(7)
C72 C67 C68 C73 176.9(7)
C57 C67 C68 C73 2.8(11)
C67 C68 C69 C70 0.2(12)
C73 C68 C69 C70 -178.2(7)
C68 C69 C70 C71 -0.5(12)
C68 C69 C70 C74 -178.7(8)
C69 C70 C71 C72 2.1(11)
C74 C70 C71 C72 -179.7(7)
C68 C67 C72 C71 3.1(11)
C57 C67 C72 C71 177.3(7)
C68 C67 C72 C75 -176.1(7)
C57 C67 C72 C75 -1.9(10)
C70 C71 C72 C67 -3.4(11)
C70 C71 C72 C75 175.8(7)
U1 S7 C76 C77 -172.0(5)
U1 S7 C76 S8 7.4(4)
U1 S8 C76 C77 171.8(5)
U1 S8 C76 S7 -7.7(4)
S7 C76 C77 C78 -48.5(8)
S8 C76 C77 C78 132.0(6)
S7 C76 C77 C82 131.8(6)
S8 C76 C77 C82 -47.7(8)
C82 C77 C78 C79 2.2(10)
C76 C77 C78 C79 -177.5(6)
C82 C77 C78 C83 -179.1(6)
C76 C77 C78 C83 1.1(10)
C77 C78 C79 C80 -1.3(11)
C83 C78 C79 C80 179.9(7)
C78 C79 C80 C81 0.5(11)
C79 C80 C81 C82 -0.5(11)
C80 C81 C82 C77 1.5(10)
C80 C81 C82 C92 -173.9(6)
C78 C77 C82 C81 -2.3(10)
C76 C77 C82 C81 177.5(6)
C78 C77 C82 C92 172.7(6)
C76 C77 C82 C92 -7.6(10)
C79 C78 C83 C84 -75.6(8)
C77 C78 C83 C84 105.7(8)
C79 C78 C83 C88 99.7(8)
C77 C78 C83 C88 -79.0(9)
C88 C83 C84 C85 2.8(10)
C78 C83 C84 C85 178.0(6)
C88 C83 C84 C89 -175.6(7)
C78 C83 C84 C89 -0.4(10)
C83 C84 C85 C86 -1.4(11)
C89 C84 C85 C86 177.0(7)
C84 C85 C86 C87 -2.3(11)
C84 C85 C86 C90 -179.5(7)
C85 C86 C87 C88 4.8(12)
C90 C86 C87 C88 -178.0(7)
C84 C83 C88 C87 -0.5(11)
C78 C83 C88 C87 -175.6(7)
C84 C83 C88 C91 177.3(7)
C78 C83 C88 C91 2.1(10)
C86 C87 C88 C83 -3.4(12)
C86 C87 C88 C91 178.8(7)
C81 C82 C92 C97 -76.9(8)
C77 C82 C92 C97 107.9(8)
C81 C82 C92 C93 99.5(8)
C77 C82 C92 C93 -75.7(9)
C97 C92 C93 C94 -2.5(10)
C82 C92 C93 C94 -178.9(6)
C97 C92 C93 C98 177.7(6)
C82 C92 C93 C98 1.3(10)
C92 C93 C94 C95 -0.3(11)
C98 C93 C94 C95 179.6(7)
C93 C94 C95 C96 2.5(11)
C93 C94 C95 C99 179.6(7)
C94 C95 C96 C97 -2.0(10)
C99 C95 C96 C97 -179.1(7)
C95 C96 C97 C92 -0.7(10)
C95 C96 C97 C100 -179.7(6)
C93 C92 C97 C96 3.0(10)
C82 C92 C97 C96 179.3(6)
C93 C92 C97 C100 -178.0(6)
C82 C92 C97 C100 -1.6(10)
C104 O1 C101 C102 -13.4(8)
U1 O1 C101 C102 169.9(5)
O1 C101 C102 C103 33.6(8)
C101 C102 C103 C104 -39.7(8)
C101 O1 C104 C103 -12.2(8)
U1 O1 C104 C103 164.5(5)
C102 C103 C104 O1 32.2(8)
